data_4326856
loop_
_publ_author_name
'Grigory Andreev'
'Nina Budantseva'
'Aleksander Fedoseev'
'Philippe Moisy'

_publ_section_title
;
 Polymeric Structure of Oxalato-Bridged Complexes of Tetravalent Actinides
 Th, U, Np and Pu
;
_journal_name_full 'Inorganic Chemistry'
_journal_page_first 11481
_journal_page_last 11486
_journal_paper_doi 10.1021/ic201313g
_journal_volume 50
_journal_year 2011
_chemical_formula_sum 'C12 H28 N12 O18 Th'
_chemical_formula_weight 860.50
_chemical_name_systematic
; 
 ? 
;
_space_group_IT_number 15
_symmetry_space_group_name_Hall '-C 2yc'
_symmetry_space_group_name_H-M 'C 1 2/c 1'
_atom_sites_solution_hydrogens geom
_atom_sites_solution_primary direct
_atom_sites_solution_secondary difmap
_audit_creation_method SHELXL-97
_cell_angle_alpha 90.00
_cell_angle_beta 118.1610(10)
_cell_angle_gamma 90.00
_cell_formula_units_Z 4
_cell_length_a 19.5854(5)
_cell_length_b 12.0780(3)
_cell_length_c 12.9363(3)
_cell_measurement_temperature 100(2)
_cell_volume 2697.87(12)
_computing_structure_refinement 'SHELXL-97 (Sheldrick, 1997)'
_computing_structure_solution 'SHELXS-97 (Sheldrick, 1990)'
_diffrn_ambient_temperature 100(2)
_diffrn_measured_fraction_theta_full 1.000
_diffrn_measured_fraction_theta_max 1.000
_diffrn_radiation_monochromator graphite
_diffrn_radiation_source 'fine-focus sealed tube'
_diffrn_radiation_type MoK\a
_diffrn_radiation_wavelength 0.71073
_diffrn_reflns_av_R_equivalents 0.0414
_diffrn_reflns_av_sigmaI/netI 0.0308
_diffrn_reflns_limit_h_max 26
_diffrn_reflns_limit_h_min -24
_diffrn_reflns_limit_k_max 16
_diffrn_reflns_limit_k_min -16
_diffrn_reflns_limit_l_max 16
_diffrn_reflns_limit_l_min -17
_diffrn_reflns_number 18387
_diffrn_reflns_theta_full 29.00
_diffrn_reflns_theta_max 29.00
_diffrn_reflns_theta_min 2.06
_exptl_absorpt_coefficient_mu 5.630
_exptl_absorpt_correction_T_max 0.819
_exptl_absorpt_correction_T_min 0.655
_exptl_absorpt_correction_type numerical
_exptl_crystal_density_diffrn 2.119
_exptl_crystal_F_000 1672
_exptl_crystal_size_max 0.065
_exptl_crystal_size_mid 0.055
_exptl_crystal_size_min 0.050
_refine_diff_density_max 1.636
_refine_diff_density_min -2.101
_refine_diff_density_rms 0.137
_refine_ls_extinction_method none
_refine_ls_goodness_of_fit_ref 1.041
_refine_ls_hydrogen_treatment mixed
_refine_ls_matrix_type full
_refine_ls_number_parameters 237
_refine_ls_number_reflns 3592
_refine_ls_number_restraints 14
_refine_ls_restrained_S_all 1.040
_refine_ls_R_factor_all 0.0333
_refine_ls_R_factor_gt 0.0235
_refine_ls_shift/su_max 0.002
_refine_ls_shift/su_mean 0.000
_refine_ls_structure_factor_coef Fsqd
_refine_ls_weighting_details 'calc w=1/[\s^2^(Fo^2^)+(0.0290P)^2^+5.5000P] where P=(Fo^2^+2Fc^2^)/3'
_refine_ls_weighting_scheme calc
_refine_ls_wR_factor_gt 0.0519
_refine_ls_wR_factor_ref 0.0555
_reflns_number_gt 3158
_reflns_number_total 3592
_reflns_threshold_expression >2sigma(I)
_cod_data_source_file ic201313g_si_001_1.cif
_cod_data_source_block th
_cod_original_cell_volume 2697.87(11)
_cod_database_code 4326856

loop_
_symmetry_equiv_pos_as_xyz
'x, y, z'
'-x, y, -z+1/2'
'x+1/2, y+1/2, z'
'-x+1/2, y+1/2, -z+1/2'
'-x, -y, -z'
'x, -y, z-1/2'
'-x+1/2, -y+1/2, -z'
'x+1/2, -y+1/2, z-1/2'

loop_
_atom_site_label
_atom_site_type_symbol
_atom_site_fract_x
_atom_site_fract_y
_atom_site_fract_z
_atom_site_U_iso_or_equiv
_atom_site_adp_type
_atom_site_occupancy
_atom_site_symmetry_multiplicity
_atom_site_calc_flag
_atom_site_refinement_flags
Th1 Th 0.5000 0.948000(13) 0.7500 0.01699(6) Uani 1 2 d S
O1 O 0.46511(13) 0.77930(19) 0.82215(19) 0.0207(5) Uani 1 1 d .
O2 O 0.38082(14) 0.6423(2) 0.7864(2) 0.0350(6) Uani 1 1 d .
O3 O 0.26605(14) 0.7868(2) 0.6426(2) 0.0323(6) Uani 1 1 d .
O4 O 0.36043(14) 0.8995(2) 0.65510(19) 0.0237(5) Uani 1 1 d .
O5 O 0.43317(15) 1.11828(19) 0.65362(19) 0.0255(5) Uani 1 1 d .
O6 O 0.4349(2) 1.3016(2) 0.6404(3) 0.0508(9) Uani 1 1 d .
O7 O 0.43078(15) 1.03066(18) 0.85659(18) 0.0227(5) Uani 1 1 d .
O8 O 0.43320(15) 1.07191(19) 1.02722(18) 0.0236(5) Uani 1 1 d .
O9 O 0.29865(18) 1.1705(3) 0.7096(3) 0.0547(10) Uani 1 1 d D
H1W H 0.335(3) 1.127(4) 0.736(5) 0.082 Uiso 1 1 d D
H2W H 0.272(3) 1.175(6) 0.744(5) 0.082 Uiso 1 1 d D
N1 N 0.39544(16) 0.6656(2) 0.5047(2) 0.0217(6) Uani 1 1 d D
H1 H 0.3483(14) 0.691(3) 0.464(3) 0.032 Uiso 1 1 d D
H1' H 0.4354(17) 0.708(3) 0.544(3) 0.032 Uiso 1 1 d D
N2 N 0.47207(17) 0.5189(3) 0.6081(3) 0.0249(6) Uani 1 1 d D
H2 H 0.5123(18) 0.563(3) 0.638(4) 0.037 Uiso 1 1 d D
H2' H 0.476(3) 0.4500(19) 0.630(4) 0.037 Uiso 1 1 d D
N3 N 0.34365(19) 0.4912(3) 0.4817(3) 0.0295(7) Uani 1 1 d D
H3 H 0.2983(16) 0.521(4) 0.438(4) 0.044 Uiso 1 1 d D
H3' H 0.353(3) 0.4201(18) 0.492(4) 0.044 Uiso 1 1 d D
N4 N 0.2890(3) 1.1439(4) 0.4322(3) 0.0610(13) Uani 1 1 d D
H4 H 0.333(2) 1.134(6) 0.497(3) 0.091 Uiso 1 1 d D
H4' H 0.271(4) 1.212(3) 0.413(6) 0.091 Uiso 1 1 d D
N5 N 0.2642(2) 0.9595(3) 0.3971(3) 0.0394(8) Uani 1 1 d D
H5 H 0.306(2) 0.937(4) 0.459(3) 0.059 Uiso 1 1 d D
H5' H 0.234(3) 0.904(3) 0.354(4) 0.059 Uiso 1 1 d D
N6 N 0.1774(2) 1.0863(4) 0.2743(3) 0.0370(8) Uani 1 1 d D
H6 H 0.166(3) 1.1568(19) 0.261(5) 0.056 Uiso 1 1 d D
H6' H 0.151(3) 1.029(3) 0.230(4) 0.056 Uiso 1 1 d D
C1 C 0.39831(19) 0.7368(3) 0.7713(3) 0.0212(7) Uani 1 1 d .
C2 C 0.33434(19) 0.8140(3) 0.6814(3) 0.0214(7) Uani 1 1 d .
C3 C 0.4626(2) 1.2141(3) 0.6909(3) 0.0295(8) Uani 1 1 d .
C4 C 0.4607(2) 1.0300(2) 0.9667(3) 0.0215(7) Uani 1 1 d .
C5 C 0.40395(18) 0.5592(3) 0.5325(3) 0.0172(6) Uani 1 1 d .
C6 C 0.2444(2) 1.0625(4) 0.3688(3) 0.0359(9) Uani 1 1 d .

loop_
_atom_site_aniso_label
_atom_site_aniso_U_11
_atom_site_aniso_U_22
_atom_site_aniso_U_33
_atom_site_aniso_U_23
_atom_site_aniso_U_13
_atom_site_aniso_U_12
Th1 0.02962(10) 0.00865(7) 0.00709(7) 0.000 0.00405(6) 0.000
O1 0.0164(11) 0.0213(12) 0.0200(11) 0.0095(9) 0.0049(9) 0.0033(9)
O2 0.0194(12) 0.0388(16) 0.0368(14) 0.0200(12) 0.0052(11) -0.0042(11)
O3 0.0177(13) 0.0513(18) 0.0221(12) -0.0002(11) 0.0047(10) 0.0096(12)
O4 0.0307(13) 0.0179(11) 0.0133(10) 0.0002(9) 0.0028(9) 0.0090(10)
O5 0.0393(14) 0.0139(11) 0.0151(10) 0.0039(8) 0.0061(10) 0.0038(10)
O6 0.058(2) 0.0157(13) 0.067(2) 0.0212(14) 0.0201(17) 0.0076(13)
O7 0.0362(14) 0.0185(12) 0.0085(9) 0.0020(8) 0.0065(9) 0.0055(9)
O8 0.0375(14) 0.0214(12) 0.0093(9) 0.0008(8) 0.0088(10) 0.0060(10)
O9 0.0293(17) 0.068(2) 0.061(2) 0.0442(19) 0.0157(15) 0.0067(16)
N1 0.0193(14) 0.0143(13) 0.0194(13) -0.0007(10) -0.0008(11) 0.0000(11)
N2 0.0228(15) 0.0192(14) 0.0269(15) 0.0057(12) 0.0070(12) 0.0029(11)
N3 0.0264(16) 0.0218(15) 0.0357(17) -0.0035(13) 0.0108(14) -0.0091(13)
N4 0.067(3) 0.043(2) 0.0242(17) -0.0079(16) -0.0182(17) 0.016(2)
N5 0.0334(18) 0.045(2) 0.0212(15) 0.0091(15) -0.0027(13) 0.0009(16)
N6 0.0327(18) 0.053(2) 0.0171(14) 0.0106(14) 0.0051(13) 0.0060(16)
C1 0.0187(16) 0.0288(17) 0.0164(14) 0.0087(13) 0.0085(12) 0.0056(13)
C2 0.0209(17) 0.0302(18) 0.0111(13) -0.0018(12) 0.0059(12) 0.0101(13)
C3 0.042(2) 0.0153(16) 0.0317(19) 0.0063(14) 0.0178(17) 0.0063(15)
C4 0.0375(19) 0.0108(15) 0.0105(13) 0.0005(10) 0.0067(13) -0.0008(12)
C5 0.0200(15) 0.0174(14) 0.0143(13) 0.0003(11) 0.0083(11) -0.0006(12)
C6 0.035(2) 0.050(3) 0.0134(15) 0.0018(16) 0.0036(14) 0.0079(19)

loop_
_atom_type_symbol
_atom_type_description
_atom_type_scat_dispersion_real
_atom_type_scat_dispersion_imag
_atom_type_scat_source
C C 0.0033 0.0016 'International Tables Vol C Tables 4.2.6.8 and 6.1.1.4'
H H 0.0000 0.0000 'International Tables Vol C Tables 4.2.6.8 and 6.1.1.4'
N N 0.0061 0.0033 'International Tables Vol C Tables 4.2.6.8 and 6.1.1.4'
O O 0.0106 0.0060 'International Tables Vol C Tables 4.2.6.8 and 6.1.1.4'
Th Th -7.2400 8.8979 'International Tables Vol C Tables 4.2.6.8 and 6.1.1.4'

loop_
_geom_angle_atom_site_label_1
_geom_angle_atom_site_label_2
_geom_angle_atom_site_label_3
_geom_angle
_geom_angle_site_symmetry_1
_geom_angle_site_symmetry_3
O5 Th1 O5 65.16(11) 2_656 .
O5 Th1 O1 135.35(8) 2_656 2_656
O5 Th1 O1 132.83(8) . 2_656
O5 Th1 O1 132.83(8) 2_656 .
O5 Th1 O1 135.35(8) . .
O1 Th1 O1 68.71(11) 2_656 .
O5 Th1 O4 130.67(8) 2_656 .
O5 Th1 O4 75.30(8) . .
O1 Th1 O4 93.15(7) 2_656 .
O1 Th1 O4 63.59(7) . .
O5 Th1 O4 75.30(8) 2_656 2_656
O5 Th1 O4 130.67(8) . 2_656
O1 Th1 O4 63.59(7) 2_656 2_656
O1 Th1 O4 93.15(7) . 2_656
O4 Th1 O4 152.68(11) . 2_656
O5 Th1 O7 71.80(8) 2_656 .
O5 Th1 O7 69.66(8) . .
O1 Th1 O7 147.20(8) 2_656 .
O1 Th1 O7 78.81(7) . .
O4 Th1 O7 67.49(8) . .
O4 Th1 O7 124.60(7) 2_656 .
O5 Th1 O7 69.66(8) 2_656 2_656
O5 Th1 O7 71.80(8) . 2_656
O1 Th1 O7 78.81(7) 2_656 2_656
O1 Th1 O7 147.20(8) . 2_656
O4 Th1 O7 124.60(7) . 2_656
O4 Th1 O7 67.49(8) 2_656 2_656
O7 Th1 O7 133.89(10) . 2_656
O5 Th1 O8 68.72(8) 2_656 5_677
O5 Th1 O8 121.44(7) . 5_677
O1 Th1 O8 105.27(7) 2_656 5_677
O1 Th1 O8 65.24(8) . 5_677
O4 Th1 O8 113.23(8) . 5_677
O4 Th1 O8 63.97(8) 2_656 5_677
O7 Th1 O8 63.02(7) . 5_677
O7 Th1 O8 121.83(8) 2_656 5_677
O5 Th1 O8 121.45(7) 2_656 6_575
O5 Th1 O8 68.72(8) . 6_575
O1 Th1 O8 65.24(8) 2_656 6_575
O1 Th1 O8 105.27(7) . 6_575
O4 Th1 O8 63.97(8) . 6_575
O4 Th1 O8 113.23(8) 2_656 6_575
O7 Th1 O8 121.83(8) . 6_575
O7 Th1 O8 63.02(7) 2_656 6_575
O8 Th1 O8 169.19(10) 5_677 6_575
C1 O1 Th1 122.84(19) . .
C2 O4 Th1 123.3(2) . .
C3 O5 Th1 122.1(2) . .
C4 O7 Th1 121.8(2) . .
C4 O8 Th1 121.8(2) . 5_677
H1W O9 H2W 118(6) . .
C5 N1 H1 118(3) . .
C5 N1 H1' 117(3) . .
H1 N1 H1' 123(4) . .
C5 N2 H2 119(3) . .
C5 N2 H2' 119(3) . .
H2 N2 H2' 121(4) . .
C5 N3 H3 118(3) . .
C5 N3 H3' 117(3) . .
H3 N3 H3' 125(5) . .
C6 N4 H4 124(5) . .
C6 N4 H4' 118(5) . .
H4 N4 H4' 118(6) . .
C6 N5 H5 125(4) . .
C6 N5 H5' 121(4) . .
H5 N5 H5' 113(5) . .
C6 N6 H6 116(4) . .
C6 N6 H6' 116(4) . .
H6 N6 H6' 128(5) . .
O2 C1 O1 126.2(3) . .
O2 C1 C2 119.2(3) . .
O1 C1 C2 114.6(3) . .
O3 C2 O4 127.3(3) . .
O3 C2 C1 118.8(3) . .
O4 C2 C1 113.9(3) . .
O6 C3 O5 124.8(4) . .
O6 C3 C3 120.2(2) . 2_656
O5 C3 C3 114.96(19) . 2_656
O8 C4 O7 126.8(3) . .
O8 C4 C4 116.9(3) . 5_677
O7 C4 C4 116.2(4) . 5_677
N2 C5 N1 120.9(3) . .
N2 C5 N3 119.3(3) . .
N1 C5 N3 119.8(3) . .
N5 C6 N4 121.1(4) . .
N5 C6 N6 119.7(4) . .
N4 C6 N6 119.2(4) . .

loop_
_geom_bond_atom_site_label_1
_geom_bond_atom_site_label_2
_geom_bond_distance
_geom_bond_site_symmetry_2
Th1 O5 2.441(2) 2_656
Th1 O5 2.441(2) .
Th1 O1 2.468(2) 2_656
Th1 O1 2.468(2) .
Th1 O4 2.481(3) .
Th1 O4 2.481(3) 2_656
Th1 O7 2.550(2) .
Th1 O7 2.550(2) 2_656
Th1 O8 2.553(2) 5_677
Th1 O8 2.553(2) 6_575
O1 C1 1.263(4) .
O2 C1 1.233(4) .
O3 C2 1.231(4) .
O4 C2 1.268(4) .
O5 C3 1.281(4) .
O6 C3 1.226(4) .
O7 C4 1.259(4) .
O8 C4 1.247(4) .
O8 Th1 2.553(2) 5_677
O9 H1W 0.83(2) .
O9 H2W 0.84(2) .
N1 C5 1.323(4) .
N1 H1 0.875(19) .
N1 H1' 0.870(19) .
N2 C5 1.320(4) .
N2 H2 0.874(19) .
N2 H2' 0.870(19) .
N3 C5 1.329(4) .
N3 H3 0.872(19) .
N3 H3' 0.875(19) .
N4 C6 1.313(6) .
N4 H4 0.88(2) .
N4 H4' 0.88(2) .
N5 C6 1.304(5) .
N5 H5 0.88(2) .
N5 H5' 0.89(2) .
N6 C6 1.336(5) .
N6 H6 0.876(19) .
N6 H6' 0.888(19) .
C1 C2 1.554(4) .
C3 C3 1.540(8) 2_656
C4 C4 1.545(7) 5_677

loop_
_geom_hbond_atom_site_label_D
_geom_hbond_atom_site_label_H
_geom_hbond_atom_site_label_A
_geom_hbond_distance_DH
_geom_hbond_distance_HA
_geom_hbond_distance_DA
_geom_hbond_angle_DHA
_geom_hbond_site_symmetry_A
N1 H1' O1 0.870(19) 2.09(2) 2.931(3) 163(4) 2_656
N1 H1' O8 0.870(19) 2.67(4) 3.238(4) 124(3) 6_575
N1 H1 O3 0.875(19) 2.02(2) 2.877(4) 167(4) 7_566
N2 H2 O2 0.874(19) 2.08(2) 2.946(4) 170(4) 2_656
N2 H2 O1 0.874(19) 2.66(3) 3.343(4) 136(4) 2_656
N2 H2' O6 0.870(19) 1.99(3) 2.807(4) 155(4) 1_545
N3 H3 O3 0.872(19) 2.62(4) 3.336(4) 141(4) 7_566
N3 H3' O6 0.875(19) 2.33(4) 3.032(4) 138(4) 1_545
N4 H4 O5 0.88(2) 2.06(2) 2.939(4) 177(6) .
N4 H4' O9 0.88(2) 2.08(4) 2.892(5) 152(6) 7_576
N5 H5 O8 0.88(2) 2.22(4) 2.945(4) 140(5) 6_575
N5 H5 O4 0.88(2) 2.28(4) 3.046(4) 146(5) .
N5 H5' O2 0.89(2) 2.20(4) 2.975(4) 146(5) 7_566
N5 H5' O3 0.89(2) 2.31(4) 3.029(5) 138(5) 7_566
N6 H6 O9 0.876(19) 2.17(3) 2.966(6) 151(5) 7_576
N6 H6' O2 0.888(19) 2.15(3) 2.949(5) 150(5) 7_566
O9 H1W O7 0.83(2) 2.13(3) 2.919(4) 161(6) .
O9 H1W O5 0.83(2) 2.59(6) 3.108(5) 122(5) .
O9 H2W N5 0.84(2) 2.62(5) 3.218(5) 130(6) 6_576
O9 H2W O3 0.84(2) 2.36(4) 3.086(5) 146(6) 4_556
